data_1512762
loop_
_publ_author_name
'Manoharan Muthu Tamizh'
'Benjamin F.T. Cooper'
'Charles L.B. Macdonald'
'Ramasamy Karvembu'

_publ_section_title
;
 Palladium(II) complexes with salicylideneimine based tridentate ligand
 and triphenylphosphine: Synthesis, structure and catalytic activity in
 Suzuki-Miyaura cross coupling reactions
;
_journal_name_full
;
Inorganica Chimica Acta
;
_journal_page_first 391
_journal_page_last 400
_journal_paper_doi 10.1016/j.ica.2012.08.024
_journal_volume 394
_journal_year 2013
_chemical_formula_moiety 'C32 H26 N O P Pd S'
_chemical_formula_sum 'C32 H26 N O P Pd S'
_chemical_formula_weight 609.97
_space_group_IT_number 2
_symmetry_cell_setting triclinic
_symmetry_space_group_name_Hall '-P 1'
_symmetry_space_group_name_H-M 'P -1'
_atom_sites_solution_hydrogens geom
_atom_sites_solution_primary direct
_atom_sites_solution_secondary difmap
_cell_angle_alpha 73.7480(10)
_cell_angle_beta 84.5460(10)
_cell_angle_gamma 70.2210(10)
_cell_formula_units_Z 2
_cell_length_a 9.0028(7)
_cell_length_b 12.1482(9)
_cell_length_c 14.1443(11)
_cell_measurement_reflns_used 3306
_cell_measurement_temperature 173(2)
_cell_measurement_theta_max 24.64
_cell_measurement_theta_min 2.51
_cell_volume 1397.50(19)
_computing_cell_refinement 'Bruker SAINT'
_computing_data_collection 'Bruker APEX2'
_computing_data_reduction 'Bruker SAINT'
_computing_molecular_graphics 'Bruker SHELXTL'
_computing_publication_material 'Bruker SHELXTL'
_computing_structure_refinement 'SHELXL-97 (Sheldrick, 2008)'
_computing_structure_solution 'SHELXS-97 (Sheldrick, 2008)'
_diffrn_ambient_temperature 173(2)
_diffrn_measured_fraction_theta_full 0.962
_diffrn_measured_fraction_theta_max 0.962
_diffrn_measurement_device_type 'Bruker APEX-II CCD'
_diffrn_measurement_method '\f and \w scans'
_diffrn_radiation_monochromator graphite
_diffrn_radiation_source 'fine-focus sealed tube'
_diffrn_radiation_type MoK\a
_diffrn_radiation_wavelength 0.71073
_diffrn_reflns_av_R_equivalents 0.0418
_diffrn_reflns_av_sigmaI/netI 0.0599
_diffrn_reflns_limit_h_max 11
_diffrn_reflns_limit_h_min -11
_diffrn_reflns_limit_k_max 15
_diffrn_reflns_limit_k_min -15
_diffrn_reflns_limit_l_max 18
_diffrn_reflns_limit_l_min -18
_diffrn_reflns_number 15743
_diffrn_reflns_theta_full 27.49
_diffrn_reflns_theta_max 27.49
_diffrn_reflns_theta_min 1.85
_diffrn_standards_number 0
_exptl_absorpt_coefficient_mu 0.821
_exptl_absorpt_correction_T_max 0.921
_exptl_absorpt_correction_T_min 0.826
_exptl_absorpt_correction_type multi-scan
_exptl_absorpt_process_details 'SADABS; Bruker, 2001'
_exptl_crystal_colour orange
_exptl_crystal_density_diffrn 1.450
_exptl_crystal_density_method 'not measured'
_exptl_crystal_description prism
_exptl_crystal_F_000 620
_exptl_crystal_size_max 0.20
_exptl_crystal_size_mid 0.10
_exptl_crystal_size_min 0.10
_refine_diff_density_max 0.875
_refine_diff_density_min -0.423
_refine_diff_density_rms 0.107
_refine_ls_extinction_method none
_refine_ls_goodness_of_fit_ref 1.012
_refine_ls_hydrogen_treatment constr
_refine_ls_matrix_type full
_refine_ls_number_parameters 334
_refine_ls_number_reflns 6189
_refine_ls_number_restraints 0
_refine_ls_restrained_S_all 1.012
_refine_ls_R_factor_all 0.0580
_refine_ls_R_factor_gt 0.0446
_refine_ls_shift/su_max 0.000
_refine_ls_shift/su_mean 0.000
_refine_ls_structure_factor_coef Fsqd
_refine_ls_weighting_details 'calc w=1/[\s^2^(Fo^2^)+(0.0544P)^2^+0.0000P] where P=(Fo^2^+2Fc^2^)/3'
_refine_ls_weighting_scheme calc
_refine_ls_wR_factor_gt 0.1016
_refine_ls_wR_factor_ref 0.1074
_reflns_number_gt 4981
_reflns_number_total 6189
_reflns_threshold_expression >2\s(I)
_cod_data_source_file ICA-2013-394-391-400-3.cif
_cod_data_source_block squeeze
_cod_original_sg_symbol_H-M P-1
_cod_database_code 1512762

loop_
_symmetry_equiv_pos_as_xyz
'x, y, z'
'-x, -y, -z'

loop_
_atom_site_label
_atom_site_type_symbol
_atom_site_fract_x
_atom_site_fract_y
_atom_site_fract_z
_atom_site_U_iso_or_equiv
_atom_site_adp_type
_atom_site_occupancy
_atom_site_symmetry_multiplicity
_atom_site_calc_flag
_atom_site_refinement_flags
C1 C 0.1219(4) 0.2290(3) 0.4484(3) 0.0276(8) Uani 1 1 d .
C2 C 0.0043(4) 0.3285(3) 0.4726(3) 0.0338(9) Uani 1 1 d .
H2 H -0.0036 0.4083 0.4346 0.041 Uiso 1 1 calc R
C3 C -0.0983(4) 0.3136(3) 0.5485(3) 0.0332(8) Uani 1 1 d .
H3 H -0.1778 0.3831 0.5607 0.040 Uiso 1 1 calc R
C4' C -0.2016(5) 0.1844(4) 0.6952(3) 0.0388(9) Uani 1 1 d .
H4'A H -0.2735 0.2644 0.6984 0.058 Uiso 1 1 calc R
H4'B H -0.1409 0.1446 0.7565 0.058 Uiso 1 1 calc R
H4'C H -0.2628 0.1348 0.6864 0.058 Uiso 1 1 calc R
C4 C -0.0895(4) 0.1986(4) 0.6091(3) 0.0307(8) Uani 1 1 d .
C5 C 0.0235(4) 0.1017(3) 0.5880(3) 0.0321(8) Uani 1 1 d .
H5 H 0.0303 0.0230 0.6281 0.038 Uiso 1 1 calc R
C6 C 0.1325(4) 0.1121(3) 0.5088(3) 0.0273(8) Uani 1 1 d .
C7 C 0.2449(4) 0.0014(3) 0.4980(3) 0.0285(8) Uani 1 1 d .
H7 H 0.2378 -0.0700 0.5447 0.034 Uiso 1 1 calc R
C8 C 0.4590(4) -0.1342(3) 0.4333(3) 0.0270(8) Uani 1 1 d .
C9 C 0.4535(5) -0.2401(3) 0.5024(3) 0.0334(8) Uani 1 1 d .
H9 H 0.3815 -0.2346 0.5559 0.040 Uiso 1 1 calc R
C10 C 0.5493(5) -0.3514(4) 0.4949(3) 0.0414(10) Uani 1 1 d .
H10 H 0.5424 -0.4223 0.5425 0.050 Uiso 1 1 calc R
C11 C 0.6582(5) -0.3616(4) 0.4171(3) 0.0412(10) Uani 1 1 d .
H11 H 0.7246 -0.4390 0.4113 0.049 Uiso 1 1 calc R
C12 C 0.6668(4) -0.2588(3) 0.3502(3) 0.0369(9) Uani 1 1 d .
H12 H 0.7411 -0.2651 0.2980 0.044 Uiso 1 1 calc R
C13 C 0.5682(4) -0.1436(3) 0.3568(3) 0.0287(8) Uani 1 1 d .
C14 C 0.4757(4) 0.2429(3) 0.0795(2) 0.0253(7) Uani 1 1 d .
C15 C 0.3939(4) 0.1784(3) 0.0521(3) 0.0305(8) Uani 1 1 d .
H15 H 0.3205 0.1501 0.0964 0.037 Uiso 1 1 calc R
C16 C 0.4184(5) 0.1549(4) -0.0397(3) 0.0377(9) Uani 1 1 d .
H16 H 0.3620 0.1107 -0.0581 0.045 Uiso 1 1 calc R
C17 C 0.5244(5) 0.1958(4) -0.1039(3) 0.0391(9) Uani 1 1 d .
H17 H 0.5405 0.1804 -0.1670 0.047 Uiso 1 1 calc R
C18 C 0.6075(5) 0.2589(4) -0.0774(3) 0.0398(10) Uani 1 1 d .
H18 H 0.6820 0.2857 -0.1217 0.048 Uiso 1 1 calc R
C19 C 0.5830(4) 0.2836(3) 0.0134(3) 0.0303(8) Uani 1 1 d .
H19 H 0.6394 0.3284 0.0309 0.036 Uiso 1 1 calc R
C20 C 0.6072(4) 0.3146(3) 0.2193(2) 0.0253(7) Uani 1 1 d .
C21 C 0.7494(4) 0.2218(3) 0.2445(3) 0.0301(8) Uani 1 1 d .
H21 H 0.7541 0.1398 0.2560 0.036 Uiso 1 1 calc R
C22 C 0.8849(4) 0.2485(4) 0.2530(3) 0.0353(9) Uani 1 1 d .
H22 H 0.9821 0.1844 0.2696 0.042 Uiso 1 1 calc R
C23 C 0.8804(4) 0.3660(4) 0.2378(3) 0.0360(9) Uani 1 1 d .
H23 H 0.9737 0.3832 0.2444 0.043 Uiso 1 1 calc R
C24 C 0.7406(5) 0.4585(4) 0.2131(3) 0.0415(10) Uani 1 1 d .
H24 H 0.7372 0.5401 0.2022 0.050 Uiso 1 1 calc R
C25 C 0.6036(4) 0.4338(3) 0.2038(3) 0.0352(9) Uani 1 1 d .
H25 H 0.5071 0.4985 0.1867 0.042 Uiso 1 1 calc R
C26 C 0.2736(4) 0.4226(3) 0.1726(3) 0.0252(7) Uani 1 1 d .
C27 C 0.2039(4) 0.4756(3) 0.0803(3) 0.0297(8) Uani 1 1 d .
H27 H 0.2431 0.4378 0.0284 0.036 Uiso 1 1 calc R
C28 C 0.0781(4) 0.5827(3) 0.0628(3) 0.0360(9) Uani 1 1 d .
H28 H 0.0316 0.6185 -0.0008 0.043 Uiso 1 1 calc R
C29 C 0.0206(4) 0.6371(3) 0.1381(3) 0.0377(9) Uani 1 1 d .
H29 H -0.0671 0.7098 0.1266 0.045 Uiso 1 1 calc R
C30 C 0.0896(4) 0.5865(3) 0.2301(3) 0.0335(9) Uani 1 1 d .
H30 H 0.0504 0.6250 0.2816 0.040 Uiso 1 1 calc R
C31 C 0.2169(4) 0.4789(3) 0.2475(3) 0.0276(8) Uani 1 1 d .
H31 H 0.2647 0.4442 0.3108 0.033 Uiso 1 1 calc R
N N 0.3563(3) -0.0150(2) 0.4325(2) 0.0220(6) Uani 1 1 d .
O O 0.2110(3) 0.2513(2) 0.37238(17) 0.0287(5) Uani 1 1 d .
P P 0.43511(10) 0.27721(8) 0.19828(6) 0.02204(19) Uani 1 1 d .
S S 0.57705(11) -0.01470(8) 0.26459(7) 0.0331(2) Uani 1 1 d .
Pd Pd 0.38714(3) 0.12665(2) 0.322052(19) 0.02325(10) Uani 1 1 d .

loop_
_atom_site_aniso_label
_atom_site_aniso_U_11
_atom_site_aniso_U_22
_atom_site_aniso_U_33
_atom_site_aniso_U_23
_atom_site_aniso_U_13
_atom_site_aniso_U_12
C1 0.0292(19) 0.0302(19) 0.0239(18) -0.0062(15) 0.0000(15) -0.0111(16)
C2 0.039(2) 0.0272(19) 0.029(2) -0.0042(16) 0.0037(17) -0.0069(17)
C3 0.0290(19) 0.032(2) 0.031(2) -0.0116(17) 0.0014(16) 0.0009(16)
C4' 0.040(2) 0.049(3) 0.029(2) -0.0124(19) 0.0076(17) -0.017(2)
C4 0.0284(19) 0.040(2) 0.0234(18) -0.0094(16) 0.0019(15) -0.0105(17)
C5 0.037(2) 0.033(2) 0.0251(19) -0.0032(16) 0.0038(16) -0.0149(17)
C6 0.0271(18) 0.0307(19) 0.0235(18) -0.0051(15) 0.0019(14) -0.0108(16)
C7 0.035(2) 0.0268(19) 0.0228(18) -0.0023(15) -0.0007(15) -0.0118(16)
C8 0.0271(18) 0.0244(18) 0.0303(19) -0.0086(15) -0.0039(15) -0.0070(15)
C9 0.039(2) 0.032(2) 0.0248(19) -0.0068(16) -0.0001(16) -0.0070(17)
C10 0.051(3) 0.027(2) 0.038(2) -0.0038(18) -0.0077(19) -0.0058(19)
C11 0.037(2) 0.027(2) 0.048(3) -0.0073(19) -0.0028(19) 0.0032(17)
C12 0.031(2) 0.036(2) 0.038(2) -0.0124(18) 0.0058(17) -0.0021(17)
C13 0.0278(19) 0.0259(19) 0.032(2) -0.0088(16) -0.0007(15) -0.0075(15)
C14 0.0246(17) 0.0264(18) 0.0216(17) -0.0058(14) 0.0005(14) -0.0047(15)
C15 0.032(2) 0.034(2) 0.0279(19) -0.0093(16) 0.0039(15) -0.0142(17)
C16 0.043(2) 0.037(2) 0.037(2) -0.0167(18) -0.0022(18) -0.0127(19)
C17 0.046(2) 0.043(2) 0.026(2) -0.0134(18) 0.0010(17) -0.007(2)
C18 0.040(2) 0.047(2) 0.032(2) -0.0142(19) 0.0126(18) -0.014(2)
C19 0.0285(19) 0.034(2) 0.030(2) -0.0086(16) 0.0040(15) -0.0133(16)
C20 0.0257(18) 0.035(2) 0.0193(17) -0.0092(15) 0.0041(14) -0.0151(16)
C21 0.0308(19) 0.0273(19) 0.031(2) -0.0025(16) -0.0033(15) -0.0107(16)
C22 0.0228(18) 0.035(2) 0.045(2) -0.0057(18) -0.0069(16) -0.0070(16)
C23 0.029(2) 0.048(2) 0.038(2) -0.0109(19) 0.0000(17) -0.0220(19)
C24 0.035(2) 0.036(2) 0.061(3) -0.014(2) -0.004(2) -0.0194(19)
C25 0.0252(19) 0.034(2) 0.048(2) -0.0103(18) 0.0008(17) -0.0120(17)
C26 0.0207(17) 0.0292(19) 0.0287(19) -0.0071(15) 0.0030(14) -0.0132(15)
C27 0.0285(19) 0.032(2) 0.031(2) -0.0074(16) -0.0005(15) -0.0131(16)
C28 0.032(2) 0.036(2) 0.038(2) -0.0028(18) -0.0094(17) -0.0112(18)
C29 0.027(2) 0.028(2) 0.053(3) -0.0070(19) -0.0021(18) -0.0051(16)
C30 0.032(2) 0.031(2) 0.044(2) -0.0175(18) 0.0092(17) -0.0141(17)
C31 0.0240(18) 0.0313(19) 0.0299(19) -0.0061(16) 0.0036(15) -0.0146(15)
N 0.0210(14) 0.0210(14) 0.0228(15) -0.0054(12) -0.0013(11) -0.0055(12)
O 0.0292(13) 0.0239(13) 0.0276(13) -0.0029(10) 0.0079(11) -0.0070(11)
P 0.0214(4) 0.0242(5) 0.0213(4) -0.0055(4) 0.0017(3) -0.0092(4)
S 0.0338(5) 0.0275(5) 0.0349(5) -0.0089(4) 0.0096(4) -0.0079(4)
Pd 0.02303(15) 0.02407(15) 0.02229(15) -0.00553(11) 0.00212(10) -0.00830(11)

loop_
_atom_type_symbol
_atom_type_description
_atom_type_scat_dispersion_real
_atom_type_scat_dispersion_imag
_atom_type_scat_source
C C 0.0033 0.0016 'International Tables Vol C Tables 4.2.6.8 and 6.1.1.4'
H H 0.0000 0.0000 'International Tables Vol C Tables 4.2.6.8 and 6.1.1.4'
N N 0.0061 0.0033 'International Tables Vol C Tables 4.2.6.8 and 6.1.1.4'
O O 0.0106 0.0060 'International Tables Vol C Tables 4.2.6.8 and 6.1.1.4'
P P 0.1023 0.0942 'International Tables Vol C Tables 4.2.6.8 and 6.1.1.4'
S S 0.1246 0.1234 'International Tables Vol C Tables 4.2.6.8 and 6.1.1.4'
Pd Pd -0.9988 1.0072 'International Tables Vol C Tables 4.2.6.8 and 6.1.1.4'

loop_
_geom_angle_atom_site_label_1
_geom_angle_atom_site_label_2
_geom_angle_atom_site_label_3
_geom_angle
O C1 C2 118.0(3)
O C1 C6 125.0(3)
C2 C1 C6 117.0(3)
C3 C2 C1 122.1(4)
C3 C2 H2 118.9
C1 C2 H2 118.9
C2 C3 C4 121.6(3)
C2 C3 H3 119.2
C4 C3 H3 119.2
C4 C4' H4'A 109.5
C4 C4' H4'B 109.5
H4'A C4' H4'B 109.5
C4 C4' H4'C 109.5
H4'A C4' H4'C 109.5
H4'B C4' H4'C 109.5
C5 C4 C3 117.4(3)
C5 C4 C4' 121.8(4)
C3 C4 C4' 120.8(3)
C4 C5 C6 123.3(3)
C4 C5 H5 118.4
C6 C5 H5 118.4
C1 C6 C7 125.4(3)
C1 C6 C5 118.6(3)
C7 C6 C5 116.0(3)
N C7 C6 128.6(3)
N C7 H7 115.7
C6 C7 H7 115.7
C13 C8 C9 118.7(3)
C13 C8 N 116.5(3)
C9 C8 N 124.8(3)
C10 C9 C8 121.4(4)
C10 C9 H9 119.3
C8 C9 H9 119.3
C9 C10 C11 120.3(4)
C9 C10 H10 119.9
C11 C10 H10 119.9
C12 C11 C10 118.9(4)
C12 C11 H11 120.5
C10 C11 H11 120.5
C11 C12 C13 121.4(4)
C11 C12 H12 119.3
C13 C12 H12 119.3
C8 C13 C12 119.3(3)
C8 C13 S 121.2(3)
C12 C13 S 119.4(3)
C15 C14 C19 118.9(3)
C15 C14 P 119.4(3)
C19 C14 P 121.7(3)
C14 C15 C16 120.5(3)
C14 C15 H15 119.8
C16 C15 H15 119.8
C17 C16 C15 119.8(4)
C17 C16 H16 120.1
C15 C16 H16 120.1
C16 C17 C18 120.4(4)
C16 C17 H17 119.8
C18 C17 H17 119.8
C17 C18 C19 120.2(4)
C17 C18 H18 119.9
C19 C18 H18 119.9
C18 C19 C14 120.2(3)
C18 C19 H19 119.9
C14 C19 H19 119.9
C21 C20 C25 118.7(3)
C21 C20 P 118.9(3)
C25 C20 P 122.2(3)
C20 C21 C22 120.1(3)
C20 C21 H21 119.9
C22 C21 H21 119.9
C23 C22 C21 120.9(3)
C23 C22 H22 119.5
C21 C22 H22 119.5
C24 C23 C22 119.5(3)
C24 C23 H23 120.2
C22 C23 H23 120.2
C23 C24 C25 120.5(4)
C23 C24 H24 119.8
C25 C24 H24 119.8
C24 C25 C20 120.2(4)
C24 C25 H25 119.9
C20 C25 H25 119.9
C31 C26 C27 119.2(3)
C31 C26 P 119.5(3)
C27 C26 P 121.3(3)
C28 C27 C26 120.8(4)
C28 C27 H27 119.6
C26 C27 H27 119.6
C29 C28 C27 119.6(4)
C29 C28 H28 120.2
C27 C28 H28 120.2
C28 C29 C30 120.4(4)
C28 C29 H29 119.8
C30 C29 H29 119.8
C29 C30 C31 119.9(4)
C29 C30 H30 120.0
C31 C30 H30 120.0
C26 C31 C30 120.0(3)
C26 C31 H31 120.0
C30 C31 H31 120.0
C7 N C8 120.6(3)
C7 N Pd 122.0(2)
C8 N Pd 117.4(2)
C1 O Pd 126.1(2)
C14 P C20 103.42(15)
C14 P C26 103.92(16)
C20 P C26 104.71(16)
C14 P Pd 114.48(11)
C20 P Pd 113.93(12)
C26 P Pd 115.05(11)
C13 S Pd 98.46(12)
O Pd N 92.87(10)
O Pd S 177.99(7)
N Pd S 86.37(8)
O Pd P 90.07(7)
N Pd P 176.85(8)
S Pd P 90.73(3)

loop_
_geom_bond_atom_site_label_1
_geom_bond_atom_site_label_2
_geom_bond_distance
C1 O 1.301(4)
C1 C2 1.412(5)
C1 C6 1.415(5)
C2 C3 1.362(5)
C2 H2 0.9500
C3 C4 1.400(5)
C3 H3 0.9500
C4' C4 1.516(5)
C4' H4'A 0.9800
C4' H4'B 0.9800
C4' H4'C 0.9800
C4 C5 1.355(5)
C5 C6 1.425(5)
C5 H5 0.9500
C6 C7 1.421(5)
C7 N 1.302(4)
C7 H7 0.9500
C8 C13 1.393(5)
C8 C9 1.394(5)
C8 N 1.428(4)
C9 C10 1.362(5)
C9 H9 0.9500
C10 C11 1.406(6)
C10 H10 0.9500
C11 C12 1.360(5)
C11 H11 0.9500
C12 C13 1.404(5)
C12 H12 0.9500
C13 S 1.755(4)
C14 C15 1.387(5)
C14 C19 1.395(5)
C14 P 1.817(3)
C15 C16 1.388(5)
C15 H15 0.9500
C16 C17 1.373(5)
C16 H16 0.9500
C17 C18 1.374(5)
C17 H17 0.9500
C18 C19 1.380(5)
C18 H18 0.9500
C19 H19 0.9500
C20 C21 1.386(5)
C20 C25 1.392(5)
C20 P 1.826(3)
C21 C22 1.387(5)
C21 H21 0.9500
C22 C23 1.370(5)
C22 H22 0.9500
C23 C24 1.370(5)
C23 H23 0.9500
C24 C25 1.390(5)
C24 H24 0.9500
C25 H25 0.9500
C26 C31 1.385(5)
C26 C27 1.388(5)
C26 P 1.835(4)
C27 C28 1.383(5)
C27 H27 0.9500
C28 C29 1.377(5)
C28 H28 0.9500
C29 C30 1.381(6)
C29 H29 0.9500
C30 C31 1.393(5)
C30 H30 0.9500
C31 H31 0.9500
N Pd 2.053(3)
O Pd 2.019(2)
P Pd 2.2793(9)
S Pd 2.2500(9)

loop_
_geom_torsion_atom_site_label_1
_geom_torsion_atom_site_label_2
_geom_torsion_atom_site_label_3
_geom_torsion_atom_site_label_4
_geom_torsion
O C1 C2 C3 177.5(3)
C6 C1 C2 C3 -2.0(5)
C1 C2 C3 C4 2.1(6)
C2 C3 C4 C5 -1.3(6)
C2 C3 C4 C4' 178.1(3)
C3 C4 C5 C6 0.6(6)
C4' C4 C5 C6 -178.8(3)
O C1 C6 C7 2.2(6)
C2 C1 C6 C7 -178.4(3)
O C1 C6 C5 -178.2(3)
C2 C1 C6 C5 1.2(5)
C4 C5 C6 C1 -0.6(6)
C4 C5 C6 C7 179.1(3)
C1 C6 C7 N -0.5(6)
C5 C6 C7 N 179.9(3)
C13 C8 C9 C10 -1.8(6)
N C8 C9 C10 176.0(4)
C8 C9 C10 C11 0.8(6)
C9 C10 C11 C12 0.5(6)
C10 C11 C12 C13 -0.8(6)
C9 C8 C13 C12 1.4(5)
N C8 C13 C12 -176.5(3)
C9 C8 C13 S 177.7(3)
N C8 C13 S -0.3(5)
C11 C12 C13 C8 -0.2(6)
C11 C12 C13 S -176.5(3)
C19 C14 C15 C16 -0.1(5)
P C14 C15 C16 177.6(3)
C14 C15 C16 C17 0.0(6)
C15 C16 C17 C18 0.6(6)
C16 C17 C18 C19 -1.1(6)
C17 C18 C19 C14 1.0(6)
C15 C14 C19 C18 -0.4(5)
P C14 C19 C18 -178.1(3)
C25 C20 C21 C22 -0.6(5)
P C20 C21 C22 174.7(3)
C20 C21 C22 C23 0.7(6)
C21 C22 C23 C24 -0.6(6)
C22 C23 C24 C25 0.3(6)
C23 C24 C25 C20 -0.2(6)
C21 C20 C25 C24 0.3(6)
P C20 C25 C24 -174.8(3)
C31 C26 C27 C28 -0.7(5)
P C26 C27 C28 177.4(3)
C26 C27 C28 C29 -0.4(5)
C27 C28 C29 C30 1.2(6)
C28 C29 C30 C31 -0.9(6)
C27 C26 C31 C30 1.0(5)
P C26 C31 C30 -177.1(2)
C29 C30 C31 C26 -0.3(5)
C6 C7 N C8 180.0(3)
C6 C7 N Pd -2.2(5)
C13 C8 N C7 176.1(3)
C9 C8 N C7 -1.7(5)
C13 C8 N Pd -1.8(4)
C9 C8 N Pd -179.6(3)
C2 C1 O Pd 179.9(2)
C6 C1 O Pd -0.7(5)
C15 C14 P C20 161.9(3)
C19 C14 P C20 -20.5(3)
C15 C14 P C26 -88.9(3)
C19 C14 P C26 88.7(3)
C15 C14 P Pd 37.4(3)
C19 C14 P Pd -145.0(3)
C21 C20 P C14 -73.8(3)
C25 C20 P C14 101.3(3)
C21 C20 P C26 177.6(3)
C25 C20 P C26 -7.3(3)
C21 C20 P Pd 51.1(3)
C25 C20 P Pd -133.8(3)
C31 C26 P C14 -177.2(3)
C27 C26 P C14 4.7(3)
C31 C26 P C20 -69.0(3)
C27 C26 P C20 112.9(3)
C31 C26 P Pd 56.9(3)
C27 C26 P Pd -121.2(3)
C8 C13 S Pd 1.8(3)
C12 C13 S Pd 178.1(3)
C1 O Pd N -1.3(3)
C1 O Pd S 66(2)
C1 O Pd P 179.8(3)
C7 N Pd O 2.6(3)
C8 N Pd O -179.5(2)
C7 N Pd S -175.5(3)
C8 N Pd S 2.4(2)
C7 N Pd P 161.4(13)
C8 N Pd P -20.7(16)
C13 S Pd O -70(2)
C13 S Pd N -1.98(14)
C13 S Pd P 176.79(12)
C14 P Pd O -138.74(14)
C20 P Pd O 102.50(14)
C26 P Pd O -18.44(14)
C14 P Pd N 62.4(14)
C20 P Pd N -56.3(14)
C26 P Pd N -177.3(14)
C14 P Pd S 39.41(12)
C20 P Pd S -79.35(12)
C26 P Pd S 159.71(12)
